data_4131708
loop_
_publ_author_name
'Ma, Jiajia'
'Rosales, Anthony R.'
'Huang, Xiaoqiang'
'Harms, Klaus'
'Riedel, Radostan'
'Wiest, Olaf'
'Meggers, Eric'

_publ_section_title
;
 Visible-Light-Activated Asymmetric \b-C-H Functionalization of
 Acceptor-Substituted Ketones with 1,2-Dicarbonyl Compounds.
;
_journal_issue 48
_journal_name_full 'Journal of the American Chemical Society'
_journal_page_first 17245
_journal_page_last 17248
_journal_paper_doi 10.1021/jacs.7b09152
_journal_volume 139
_journal_year 2017
_chemical_absolute_configuration ad
_chemical_formula_moiety 'C49 H41 Br2 F N3 O2 Rh S2'
_chemical_formula_sum 'C49 H41 Br2 F N3 O2 Rh S2'
_chemical_formula_weight 1049.70
_space_group_crystal_system orthorhombic
_space_group_IT_number 19
_space_group_name_Hall 'P 2ac 2ab'
_space_group_name_H-M_alt 'P 21 21 21'
_atom_sites_solution_hydrogens geom
_atom_sites_solution_primary dual
_atom_sites_solution_secondary difmap
_audit_creation_method SHELXL-2016/6
_cell_angle_alpha 90
_cell_angle_beta 90
_cell_angle_gamma 90
_cell_formula_units_Z 4
_cell_length_a 12.86140(10)
_cell_length_b 17.9146(2)
_cell_length_c 18.8871(2)
_cell_measurement_reflns_used 79289
_cell_measurement_temperature 100(2)
_cell_measurement_theta_max 75.89
_cell_measurement_theta_min 2.34
_cell_volume 4351.72(8)
_computing_cell_refinement 'X-Area Recipe 1.33.0.0 (STOE, 2015)'
_computing_data_collection 'X-Area Pilatus3_SV 1.31.127.0 (STOE, 2016)'
_computing_data_reduction 'X-Area Integrate 1.71.0.0 (STOE, 2016) X-Area LANA 1.68.2.0 (STOE, 2016)'
_computing_molecular_graphics 'DIAMOND (Crystal Impact)'
_computing_publication_material 'X-Area 1.77'
_computing_structure_refinement 'SHELXL-2016/6 (Sheldrick, 2016)'
_computing_structure_solution 'XT V2014/1 (Bruker AXS Inc., 2014)'
_diffrn_ambient_temperature 100(2)
_diffrn_detector_area_resol_mean 5.81
_diffrn_measured_fraction_theta_full 1.000
_diffrn_measured_fraction_theta_max 0.990
_diffrn_measurement_device_type 'STOE STADIVARI'
_diffrn_measurement_method 'rotation method, \w scans'
_diffrn_radiation_type CuK\a
_diffrn_radiation_wavelength 1.54178
_diffrn_reflns_av_R_equivalents 0.0427
_diffrn_reflns_av_unetI/netI 0.0232
_diffrn_reflns_Laue_measured_fraction_full 1.000
_diffrn_reflns_Laue_measured_fraction_max 0.990
_diffrn_reflns_limit_h_max 15
_diffrn_reflns_limit_h_min -16
_diffrn_reflns_limit_k_max 18
_diffrn_reflns_limit_k_min -22
_diffrn_reflns_limit_l_max 23
_diffrn_reflns_limit_l_min -15
_diffrn_reflns_number 77982
_diffrn_reflns_point_group_measured_fraction_full 1.000
_diffrn_reflns_point_group_measured_fraction_max 0.985
_diffrn_reflns_theta_full 67.679
_diffrn_reflns_theta_max 76.137
_diffrn_reflns_theta_min 3.400
_diffrn_source 'GeniX 3D HF Cu'
_exptl_absorpt_coefficient_mu 6.609
_exptl_absorpt_correction_T_max 1.0000
_exptl_absorpt_correction_T_min 0.2381
_exptl_absorpt_correction_type multi-scan
_exptl_absorpt_process_details 'STOE LANA, absorption correction by scaling of reflection intensities.'
_exptl_crystal_colour yellow
_exptl_crystal_density_diffrn 1.602
_exptl_crystal_density_method 'not measured'
_exptl_crystal_description prism
_exptl_crystal_F_000 2112
_exptl_crystal_size_max 0.37
_exptl_crystal_size_mid 0.11
_exptl_crystal_size_min 0.10
_refine_diff_density_max 0.538
_refine_diff_density_min -0.573
_refine_diff_density_rms 0.077
_refine_ls_abs_structure_details
; 
 Flack x determined using 3696 quotients [(I+)-(I-)]/[(I+)+(I-)] 
 (Parsons, Flack and Wagner, Acta Cryst. B69 (2013) 249-259). 
;
_refine_ls_abs_structure_Flack -0.006(4)
_refine_ls_extinction_method none
_refine_ls_goodness_of_fit_ref 1.063
_refine_ls_hydrogen_treatment constr
_refine_ls_matrix_type full
_refine_ls_number_parameters 578
_refine_ls_number_reflns 8981
_refine_ls_number_restraints 42
_refine_ls_restrained_S_all 1.063
_refine_ls_R_factor_all 0.0279
_refine_ls_R_factor_gt 0.0265
_refine_ls_shift/su_max 0.001
_refine_ls_shift/su_mean 0.000
_refine_ls_structure_factor_coef Fsqd
_refine_ls_weighting_details 'w=1/[\s^2^(Fo^2^)+(0.0459P)^2^+1.5670P] where P=(Fo^2^+2Fc^2^)/3'
_refine_ls_weighting_scheme calc
_refine_ls_wR_factor_gt 0.0678
_refine_ls_wR_factor_ref 0.0687
_reflns_Friedel_coverage 0.797
_reflns_Friedel_fraction_full 1.000
_reflns_Friedel_fraction_max 0.978
_reflns_number_gt 8638
_reflns_number_total 8981
_reflns_threshold_expression 'I > 2\s(I)'
_cod_data_source_file ja7b09152_si_002.cif
_cod_data_source_block MH139B
_cod_database_code 4131708
_shelx_shelxl_version_number 2016/6
_shelx_space_group_comment
; 
The symmetry employed for this shelxl refinement is uniquely defined 
by the following loop, which should always be used as a source of 
symmetry information in preference to the above space-group names. 
They are only intended as comments. 
;
_shelx_estimated_absorpt_t_min 0.194
_shelx_estimated_absorpt_t_max 0.558

loop_
_space_group_symop_operation_xyz
'x, y, z'
'-x+1/2, -y, z+1/2'
'-x, y+1/2, -z+1/2'
'x+1/2, -y+1/2, -z'

loop_
_atom_site_label
_atom_site_type_symbol
_atom_site_fract_x
_atom_site_fract_y
_atom_site_fract_z
_atom_site_U_iso_or_equiv
_atom_site_adp_type
_atom_site_occupancy
_atom_site_site_symmetry_order
_atom_site_calc_flag
_atom_site_refinement_flags_posn
_atom_site_refinement_flags_adp
_atom_site_refinement_flags_occupancy
_atom_site_disorder_assembly
_atom_site_disorder_group
Rh1 Rh 0.68154(2) 0.67706(2) 0.66546(2) 0.01261(7) Uani 1 1 d . . . . .
O1 O 0.7964(2) 0.73036(16) 0.60143(15) 0.0161(6) Uani 1 1 d . . . . .
N1 N 0.5546(3) 0.73838(19) 0.63926(18) 0.0141(7) Uani 1 1 d . . . . .
C2 C 0.4637(3) 0.7129(2) 0.6638(2) 0.0165(8) Uani 1 1 d . . . . .
S3 S 0.35862(8) 0.76706(6) 0.63944(6) 0.0209(2) Uani 1 1 d . . . . .
C4 C 0.4415(3) 0.8287(3) 0.5959(2) 0.0193(8) Uani 1 1 d . . . . .
C5 C 0.4172(4) 0.8939(3) 0.5589(2) 0.0238(9) Uani 1 1 d . . . . .
H5 H 0.347374 0.910382 0.554227 0.029 Uiso 1 1 calc R U . . .
C6 C 0.4982(4) 0.9335(3) 0.5294(2) 0.0235(9) Uani 1 1 d . . . . .
H6 H 0.483032 0.978376 0.504700 0.028 Uiso 1 1 calc R U . . .
C7 C 0.6028(3) 0.9101(2) 0.5342(2) 0.0203(8) Uani 1 1 d . . . . .
C8 C 0.6253(3) 0.8442(2) 0.5702(2) 0.0189(8) Uani 1 1 d . . . . .
H8 H 0.694895 0.826747 0.573582 0.023 Uiso 1 1 calc R U . . .
C9 C 0.5443(3) 0.8041(2) 0.6013(2) 0.0166(8) Uani 1 1 d . . . . .
C10 C 0.4688(3) 0.6452(2) 0.7063(2) 0.0176(8) Uani 1 1 d . . . . .
C11 C 0.5722(3) 0.6187(2) 0.7155(2) 0.0173(8) Uani 1 1 d . . . . .
C12 C 0.5864(4) 0.5540(2) 0.7555(2) 0.0205(9) Uani 1 1 d . . . . .
H12 H 0.654658 0.534875 0.762184 0.025 Uiso 1 1 calc R U . . .
C13 C 0.5020(4) 0.5167(2) 0.7860(3) 0.0260(10) Uani 1 1 d . . . . .
H13 H 0.513528 0.473004 0.813416 0.031 Uiso 1 1 calc R U . . .
C14 C 0.4010(4) 0.5431(3) 0.7765(2) 0.0261(10) Uani 1 1 d . . . . .
H14 H 0.343691 0.516977 0.796379 0.031 Uiso 1 1 calc R U . . .
C15 C 0.3852(3) 0.6075(2) 0.7381(2) 0.0210(9) Uani 1 1 d . . . . .
C16 C 0.6887(4) 0.9559(2) 0.4985(2) 0.0252(9) Uani 1 1 d D . . . .
C17 C 0.6500(11) 0.9755(11) 0.4219(6) 0.050(4) Uani 0.55 1 d D . P A 1
H17A H 0.707452 0.997008 0.394639 0.075 Uiso 0.55 1 calc R U P A 1
H17B H 0.592996 1.011671 0.424828 0.075 Uiso 0.55 1 calc R U P A 1
H17C H 0.625347 0.930008 0.398477 0.075 Uiso 0.55 1 calc R U P A 1
C18 C 0.7880(9) 0.9113(7) 0.4866(8) 0.049(4) Uani 0.55 1 d D . P A 1
H18A H 0.836929 0.941004 0.458571 0.074 Uiso 0.55 1 calc R U P A 1
H18B H 0.771405 0.865112 0.461177 0.074 Uiso 0.55 1 calc R U P A 1
H18C H 0.819411 0.899043 0.532416 0.074 Uiso 0.55 1 calc R U P A 1
C19 C 0.709(2) 1.0269(10) 0.5368(14) 0.065(8) Uani 0.55 1 d D . P A 1
H19A H 0.748053 1.060821 0.506156 0.098 Uiso 0.55 1 calc R U P A 1
H19B H 0.749092 1.016514 0.579727 0.098 Uiso 0.55 1 calc R U P A 1
H19C H 0.642462 1.050046 0.549802 0.098 Uiso 0.55 1 calc R U P A 1
C17A C 0.6854(14) 0.9485(11) 0.4202(7) 0.047(4) Uani 0.45 1 d D . P A 2
H17D H 0.746857 0.972474 0.399595 0.071 Uiso 0.45 1 calc R U P A 2
H17E H 0.622478 0.972654 0.401993 0.071 Uiso 0.45 1 calc R U P A 2
H17F H 0.684724 0.895511 0.407357 0.071 Uiso 0.45 1 calc R U P A 2
C18A C 0.7972(10) 0.9323(9) 0.5281(10) 0.049(4) Uani 0.45 1 d D . P A 2
H18D H 0.850651 0.966380 0.510238 0.074 Uiso 0.45 1 calc R U P A 2
H18E H 0.813116 0.881253 0.512807 0.074 Uiso 0.45 1 calc R U P A 2
H18F H 0.795978 0.934274 0.579994 0.074 Uiso 0.45 1 calc R U P A 2
C19A C 0.680(2) 1.0373(9) 0.5218(13) 0.040(6) Uani 0.45 1 d D . P A 2
H19D H 0.739639 1.065477 0.503424 0.060 Uiso 0.45 1 calc R U P A 2
H19E H 0.679701 1.039921 0.573609 0.060 Uiso 0.45 1 calc R U P A 2
H19F H 0.615557 1.058812 0.503250 0.060 Uiso 0.45 1 calc R U P A 2
Br1 Br 0.24698(4) 0.64363(3) 0.73261(3) 0.03008(12) Uani 1 1 d . . . . .
F1 F 1.0009(2) 0.84831(14) 0.78010(14) 0.0224(5) Uani 1 1 d . . . . .
N20 N 0.7160(2) 0.77116(19) 0.73797(18) 0.0142(7) Uani 1 1 d . . . . .
C21 C 0.8003(3) 0.8094(2) 0.7342(2) 0.0162(8) Uani 1 1 d . . . . .
O22 O 0.8011(2) 0.87625(15) 0.76916(16) 0.0196(6) Uani 1 1 d . . . . .
C23 C 0.7069(3) 0.8749(2) 0.8124(2) 0.0203(9) Uani 1 1 d . . . . .
H23A H 0.675043 0.925137 0.815526 0.024 Uiso 1 1 calc R U . . .
H23B H 0.721711 0.856501 0.860793 0.024 Uiso 1 1 calc R U . . .
C24 C 0.6370(3) 0.8209(2) 0.7721(2) 0.0174(8) Uani 1 1 d . . . . .
H24 H 0.600786 0.849441 0.733868 0.021 Uiso 1 1 calc R U . . .
C25 C 0.8936(3) 0.7906(2) 0.6943(2) 0.0161(8) Uani 1 1 d . . . . .
C26 C 0.8849(3) 0.7514(2) 0.6283(2) 0.0148(8) Uani 1 1 d . . . . .
C27 C 0.9782(3) 0.7378(3) 0.5907(2) 0.0202(9) Uani 1 1 d . . . . .
H27 H 0.974917 0.713081 0.546225 0.024 Uiso 1 1 calc R U . . .
C28 C 1.0733(3) 0.7593(3) 0.6166(3) 0.0231(9) Uani 1 1 d . . . . .
H28 H 1.134191 0.748094 0.590221 0.028 Uiso 1 1 calc R U . . .
C29 C 1.0825(3) 0.7973(3) 0.6810(2) 0.0216(9) Uani 1 1 d . . . . .
H29 H 1.148344 0.812037 0.699033 0.026 Uiso 1 1 calc R U . . .
C30 C 0.9924(3) 0.8123(2) 0.7168(2) 0.0188(8) Uani 1 1 d . . . . .
C31 C 0.5556(3) 0.7826(2) 0.8165(2) 0.0172(8) Uani 1 1 d . . . . .
C32 C 0.5770(3) 0.7188(2) 0.8552(2) 0.0184(8) Uani 1 1 d . . . . .
H32 H 0.645261 0.698545 0.855514 0.022 Uiso 1 1 calc R U . . .
C33 C 0.4979(3) 0.6845(3) 0.8939(2) 0.0217(9) Uani 1 1 d . . . . .
H33 H 0.512215 0.640423 0.920160 0.026 Uiso 1 1 calc R U . . .
C34 C 0.3982(3) 0.7143(3) 0.8941(2) 0.0225(9) Uani 1 1 d . . . . .
H34 H 0.344529 0.690308 0.920052 0.027 Uiso 1 1 calc R U . . .
C35 C 0.3768(4) 0.7792(3) 0.8566(2) 0.0240(9) Uani 1 1 d . . . . .
H35 H 0.308976 0.800274 0.857309 0.029 Uiso 1 1 calc R U . . .
C36 C 0.4560(3) 0.8130(2) 0.8178(2) 0.0203(9) Uani 1 1 d . . . . .
H36 H 0.441859 0.857371 0.791998 0.024 Uiso 1 1 calc R U . . .
N1' N 0.7951(3) 0.60022(18) 0.68971(18) 0.0153(7) Uani 1 1 d . . . . .
C2' C 0.8016(3) 0.5444(2) 0.6432(2) 0.0163(8) Uani 1 1 d . . . . .
S3' S 0.89608(8) 0.47901(5) 0.66260(6) 0.0190(2) Uani 1 1 d . . . . .
C4' C 0.9321(3) 0.5298(2) 0.7365(2) 0.0179(8) Uani 1 1 d . . . . .
C5' C 1.0122(3) 0.5160(2) 0.7847(2) 0.0200(9) Uani 1 1 d . . . . .
H5' H 1.055601 0.473412 0.779756 0.024 Uiso 1 1 calc R U . . .
C6' C 1.0267(3) 0.5654(2) 0.8392(2) 0.0182(8) Uani 1 1 d . . . . .
H6' H 1.081738 0.556533 0.871693 0.022 Uiso 1 1 calc R U . . .
C7' C 0.9631(3) 0.6292(2) 0.8491(2) 0.0164(8) Uani 1 1 d . . . . .
C8' C 0.8829(3) 0.6419(2) 0.8015(2) 0.0156(8) Uani 1 1 d . . . . .
H8' H 0.837980 0.683455 0.807845 0.019 Uiso 1 1 calc R U . . .
C9' C 0.8681(3) 0.5932(2) 0.7440(2) 0.0151(8) Uani 1 1 d . . . . .
C10' C 0.7307(3) 0.5455(2) 0.5838(2) 0.0145(8) Uani 1 1 d . . . . .
C11' C 0.6608(3) 0.6071(2) 0.5855(2) 0.0161(8) Uani 1 1 d . . . . .
C12' C 0.5927(3) 0.6175(2) 0.5288(2) 0.0196(9) Uani 1 1 d . . . . .
H12' H 0.544864 0.657856 0.529794 0.024 Uiso 1 1 calc R U . . .
C13' C 0.5940(4) 0.5697(2) 0.4710(2) 0.0214(9) Uani 1 1 d . . . . .
H13' H 0.548657 0.578707 0.432239 0.026 Uiso 1 1 calc R U . . .
C14' C 0.6609(3) 0.5087(2) 0.4692(2) 0.0207(9) Uani 1 1 d . . . . .
H14' H 0.660806 0.475712 0.429750 0.025 Uiso 1 1 calc R U . . .
C15' C 0.7273(3) 0.4967(2) 0.5254(2) 0.0173(8) Uani 1 1 d . . . . .
C16' C 0.9894(3) 0.6842(2) 0.9094(2) 0.0176(8) Uani 1 1 d . . . . .
C17' C 0.9970(4) 0.6435(3) 0.9809(2) 0.0234(9) Uani 1 1 d . . . . .
H17G H 1.022110 0.678324 1.017137 0.035 Uiso 1 1 calc R U . . .
H17H H 1.045527 0.601596 0.976779 0.035 Uiso 1 1 calc R U . . .
H17I H 0.928207 0.624829 0.994422 0.035 Uiso 1 1 calc R U . . .
C18' C 1.0964(3) 0.7195(3) 0.8925(3) 0.0241(9) Uani 1 1 d . . . . .
H18G H 1.115862 0.753889 0.930528 0.036 Uiso 1 1 calc R U . . .
H18H H 1.092117 0.746823 0.847624 0.036 Uiso 1 1 calc R U . . .
H18I H 1.148820 0.680008 0.888516 0.036 Uiso 1 1 calc R U . . .
C19' C 0.9078(4) 0.7463(3) 0.9159(2) 0.0225(9) Uani 1 1 d . . . . .
H19G H 0.925800 0.778955 0.955629 0.034 Uiso 1 1 calc R U . . .
H19H H 0.839283 0.724039 0.924081 0.034 Uiso 1 1 calc R U . . .
H19I H 0.906344 0.775494 0.872004 0.034 Uiso 1 1 calc R U . . .
Br1' Br 0.81115(4) 0.40927(2) 0.51983(2) 0.02193(10) Uani 1 1 d . . . . .

loop_
_atom_site_aniso_label
_atom_site_aniso_U_11
_atom_site_aniso_U_22
_atom_site_aniso_U_33
_atom_site_aniso_U_23
_atom_site_aniso_U_13
_atom_site_aniso_U_12
Rh1 0.01146(13) 0.01258(12) 0.01378(13) -0.00053(11) -0.00117(11) 0.00001(11)
O1 0.0155(15) 0.0172(13) 0.0155(13) -0.0001(11) -0.0018(11) -0.0013(11)
N1 0.0145(17) 0.0139(15) 0.0140(15) -0.0015(14) -0.0002(13) 0.0002(13)
C2 0.0105(18) 0.0217(19) 0.0173(19) -0.0049(18) -0.0022(15) 0.0001(14)
S3 0.0115(4) 0.0293(5) 0.0218(5) 0.0004(4) 0.0002(4) 0.0015(4)
C4 0.016(2) 0.023(2) 0.0185(19) -0.0030(18) -0.0003(15) 0.0037(17)
C5 0.021(2) 0.028(2) 0.022(2) 0.0014(19) -0.0027(17) 0.0088(18)
C6 0.026(2) 0.023(2) 0.021(2) 0.0027(18) 0.0008(17) 0.0106(18)
C7 0.021(2) 0.020(2) 0.020(2) 0.0015(18) 0.0002(16) 0.0021(17)
C8 0.015(2) 0.021(2) 0.021(2) -0.0020(17) 0.0007(15) 0.0025(16)
C9 0.016(2) 0.0178(19) 0.0160(19) -0.0036(16) -0.0005(15) 0.0010(15)
C10 0.0134(19) 0.0193(19) 0.020(2) -0.0027(17) 0.0016(15) -0.0041(16)
C11 0.019(2) 0.0174(19) 0.0151(19) -0.0030(16) 0.0008(15) -0.0037(16)
C12 0.023(2) 0.019(2) 0.020(2) 0.0004(18) 0.0035(16) -0.0038(16)
C13 0.037(3) 0.017(2) 0.023(2) 0.0019(18) 0.0045(19) -0.0051(19)
C14 0.031(3) 0.024(2) 0.023(2) -0.0045(19) 0.0104(19) -0.0130(19)
C15 0.018(2) 0.025(2) 0.020(2) -0.0060(18) 0.0028(16) -0.0044(17)
C16 0.027(2) 0.0205(19) 0.028(2) 0.0012(18) 0.0066(19) 0.0008(19)
C17 0.029(7) 0.087(13) 0.034(6) 0.021(7) 0.013(5) 0.000(6)
C18 0.030(6) 0.045(7) 0.072(9) 0.035(7) 0.029(6) 0.011(5)
C19 0.045(13) 0.066(12) 0.084(17) -0.044(13) 0.029(10) -0.037(9)
C17A 0.039(11) 0.073(12) 0.030(6) -0.022(7) 0.017(6) -0.026(9)
C18A 0.025(6) 0.035(7) 0.088(12) 0.038(9) 0.008(7) -0.008(5)
C19A 0.055(18) 0.025(5) 0.041(9) -0.001(6) 0.026(9) -0.010(7)
Br1 0.0169(2) 0.0407(3) 0.0326(3) -0.0039(2) 0.00612(19) -0.0072(2)
F1 0.0217(13) 0.0220(12) 0.0234(13) -0.0039(11) -0.0044(10) -0.0059(10)
N20 0.0112(15) 0.0160(15) 0.0153(16) -0.0019(13) 0.0000(12) 0.0016(12)
C21 0.018(2) 0.0132(17) 0.0177(18) -0.0002(15) -0.0028(15) 0.0022(14)
O22 0.0205(16) 0.0142(13) 0.0242(15) -0.0054(12) 0.0037(12) -0.0034(11)
C23 0.021(2) 0.0202(19) 0.020(2) -0.0055(17) 0.0044(16) -0.0009(16)
C24 0.0178(19) 0.0180(18) 0.0165(18) -0.0015(18) 0.0010(15) 0.0011(17)
C25 0.0154(19) 0.0141(18) 0.0187(19) 0.0026(16) 0.0019(16) 0.0004(15)
C26 0.0127(19) 0.0129(17) 0.0188(19) 0.0019(16) -0.0014(15) -0.0017(14)
C27 0.020(2) 0.021(2) 0.019(2) 0.0001(18) -0.0005(16) 0.0010(17)
C28 0.014(2) 0.026(2) 0.029(2) 0.002(2) 0.0010(17) 0.0013(17)
C29 0.012(2) 0.025(2) 0.028(2) 0.0019(18) -0.0024(16) -0.0037(16)
C30 0.022(2) 0.0140(18) 0.020(2) 0.0005(17) -0.0028(16) -0.0033(16)
C31 0.016(2) 0.0185(19) 0.017(2) -0.0068(16) -0.0002(15) 0.0004(15)
C32 0.018(2) 0.020(2) 0.0164(19) -0.0034(16) -0.0005(15) -0.0001(16)
C33 0.025(2) 0.024(2) 0.0164(19) -0.0013(18) -0.0027(16) -0.0022(18)
C34 0.017(2) 0.032(2) 0.019(2) -0.0028(19) 0.0028(16) -0.0052(18)
C35 0.018(2) 0.030(2) 0.024(2) -0.0058(19) 0.0004(17) 0.0031(18)
C36 0.021(2) 0.021(2) 0.019(2) -0.0048(17) -0.0011(15) 0.0039(17)
N1' 0.0168(18) 0.0131(15) 0.0161(16) 0.0007(13) -0.0014(12) -0.0013(12)
C2' 0.014(2) 0.0139(17) 0.0209(19) 0.0002(16) 0.0026(15) 0.0021(15)
S3' 0.0213(5) 0.0165(4) 0.0190(5) -0.0029(4) -0.0044(4) 0.0056(4)
C4' 0.021(2) 0.018(2) 0.0152(19) -0.0024(17) 0.0009(16) 0.0005(16)
C5' 0.019(2) 0.020(2) 0.021(2) 0.0027(18) -0.0026(16) 0.0048(16)
C6' 0.0131(19) 0.0212(19) 0.020(2) -0.0002(18) -0.0038(16) 0.0011(15)
C7' 0.016(2) 0.0176(19) 0.016(2) 0.0016(16) 0.0017(14) -0.0008(15)
C8' 0.016(2) 0.0143(17) 0.0166(18) 0.0006(16) 0.0004(15) 0.0010(15)
C9' 0.0156(19) 0.0152(17) 0.0147(18) 0.0014(16) 0.0002(14) -0.0009(15)
C10' 0.015(2) 0.0092(16) 0.019(2) -0.0022(16) 0.0019(15) -0.0004(14)
C11' 0.015(2) 0.0141(18) 0.0191(19) -0.0012(16) -0.0015(15) -0.0006(14)
C12' 0.018(2) 0.0194(19) 0.021(2) -0.0031(18) -0.0050(16) 0.0002(16)
C13' 0.024(2) 0.023(2) 0.018(2) -0.0005(18) -0.0071(16) -0.0021(17)
C14' 0.024(2) 0.0199(19) 0.018(2) -0.0017(17) 0.0002(16) -0.0032(16)
C15' 0.020(2) 0.0117(17) 0.020(2) -0.0019(16) 0.0005(16) -0.0008(15)
C16' 0.0145(19) 0.0192(19) 0.019(2) -0.0004(18) -0.0021(15) -0.0015(16)
C17' 0.029(2) 0.022(2) 0.019(2) -0.0016(19) -0.0059(17) -0.0015(18)
C18' 0.019(2) 0.026(2) 0.027(2) -0.0020(19) 0.0021(18) -0.0064(18)
C19' 0.023(2) 0.024(2) 0.020(2) -0.0038(18) -0.0032(17) 0.0007(17)
Br1' 0.0228(2) 0.01786(19) 0.0252(2) -0.00544(17) -0.00032(18) 0.00131(18)

loop_
_atom_type_symbol
_atom_type_description
_atom_type_scat_dispersion_real
_atom_type_scat_dispersion_imag
_atom_type_scat_source
C C 0.0181 0.0091 'International Tables Vol C Tables 4.2.6.8 and 6.1.1.4'
H H 0.0000 0.0000 'International Tables Vol C Tables 4.2.6.8 and 6.1.1.4'
N N 0.0311 0.0180 'International Tables Vol C Tables 4.2.6.8 and 6.1.1.4'
O O 0.0492 0.0322 'International Tables Vol C Tables 4.2.6.8 and 6.1.1.4'
F F 0.0727 0.0534 'International Tables Vol C Tables 4.2.6.8 and 6.1.1.4'
S S 0.3331 0.5567 'International Tables Vol C Tables 4.2.6.8 and 6.1.1.4'
Rh Rh 0.0927 3.6045 'International Tables Vol C Tables 4.2.6.8 and 6.1.1.4'
Br Br -0.6763 1.2805 'International Tables Vol C Tables 4.2.6.8 and 6.1.1.4'

loop_
_geom_angle_atom_site_label_1
_geom_angle_atom_site_label_2
_geom_angle_atom_site_label_3
_geom_angle
C11' Rh1 C11 86.24(17)
C11' Rh1 N1 92.77(15)
C11 Rh1 N1 80.32(16)
C11' Rh1 N1' 80.91(15)
C11 Rh1 N1' 92.54(16)
N1 Rh1 N1' 170.80(13)
C11' Rh1 O1 86.81(14)
C11 Rh1 O1 173.05(14)
N1 Rh1 O1 100.18(12)
N1' Rh1 O1 86.21(12)
C11' Rh1 N20 168.31(15)
C11 Rh1 N20 104.32(15)
N1 Rh1 N20 84.26(13)
N1' Rh1 N20 103.24(13)
O1 Rh1 N20 82.61(12)
C26 O1 Rh1 120.9(3)
C2 N1 C9 112.7(3)
C2 N1 Rh1 115.7(3)
C9 N1 Rh1 131.5(3)
N1 C2 C10 115.9(3)
N1 C2 S3 113.6(3)
C10 C2 S3 130.5(3)
C2 S3 C4 90.1(2)
C5 C4 C9 120.7(4)
C5 C4 S3 129.1(3)
C9 C4 S3 110.2(3)
C6 C5 C4 117.7(4)
C6 C5 H5 121.2
C4 C5 H5 121.2
C5 C6 C7 122.8(4)
C5 C6 H6 118.6
C7 C6 H6 118.6
C8 C7 C6 118.7(4)
C8 C7 C16 121.3(4)
C6 C7 C16 120.0(4)
C7 C8 C9 119.1(4)
C7 C8 H8 120.4
C9 C8 H8 120.4
N1 C9 C8 125.8(4)
N1 C9 C4 113.3(4)
C8 C9 C4 120.9(4)
C15 C10 C11 120.2(4)
C15 C10 C2 127.0(4)
C11 C10 C2 112.7(4)
C12 C11 C10 117.7(4)
C12 C11 Rh1 126.9(3)
C10 C11 Rh1 115.3(3)
C11 C12 C13 121.2(4)
C11 C12 H12 119.4
C13 C12 H12 119.4
C14 C13 C12 120.6(4)
C14 C13 H13 119.7
C12 C13 H13 119.7
C15 C14 C13 119.3(4)
C15 C14 H14 120.4
C13 C14 H14 120.4
C14 C15 C10 121.0(4)
C14 C15 Br1 116.9(3)
C10 C15 Br1 122.1(3)
C19 C16 C18 112.0(12)
C17A C16 C19A 111.7(12)
C19 C16 C7 111.7(13)
C17A C16 C7 111.7(8)
C18 C16 C7 112.8(6)
C19A C16 C7 109.5(12)
C17A C16 C18A 111.0(11)
C19A C16 C18A 102.7(12)
C7 C16 C18A 109.9(6)
C19 C16 C17 108.2(12)
C18 C16 C17 104.3(8)
C7 C16 C17 107.2(7)
C16 C17 H17A 109.5
C16 C17 H17B 109.5
H17A C17 H17B 109.5
C16 C17 H17C 109.5
H17A C17 H17C 109.5
H17B C17 H17C 109.5
C16 C18 H18A 109.5
C16 C18 H18B 109.5
H18A C18 H18B 109.5
C16 C18 H18C 109.5
H18A C18 H18C 109.5
H18B C18 H18C 109.5
C16 C19 H19A 109.5
C16 C19 H19B 109.5
H19A C19 H19B 109.5
C16 C19 H19C 109.5
H19A C19 H19C 109.5
H19B C19 H19C 109.5
C16 C17A H17D 109.5
C16 C17A H17E 109.5
H17D C17A H17E 109.5
C16 C17A H17F 109.5
H17D C17A H17F 109.5
H17E C17A H17F 109.5
C16 C18A H18D 109.5
C16 C18A H18E 109.5
H18D C18A H18E 109.5
C16 C18A H18F 109.5
H18D C18A H18F 109.5
H18E C18A H18F 109.5
C16 C19A H19D 109.5
C16 C19A H19E 109.5
H19D C19A H19E 109.5
C16 C19A H19F 109.5
H19D C19A H19F 109.5
H19E C19A H19F 109.5
C21 N20 C24 106.2(3)
C21 N20 Rh1 122.7(3)
C24 N20 Rh1 125.6(2)
N20 C21 O22 116.5(4)
N20 C21 C25 127.0(4)
O22 C21 C25 116.4(3)
C21 O22 C23 104.5(3)
O22 C23 C24 102.7(3)
O22 C23 H23A 111.2
C24 C23 H23A 111.2
O22 C23 H23B 111.2
C24 C23 H23B 111.2
H23A C23 H23B 109.1
N20 C24 C31 116.1(3)
N20 C24 C23 101.1(3)
C31 C24 C23 114.9(3)
N20 C24 H24 108.1
C31 C24 H24 108.1
C23 C24 H24 108.1
C30 C25 C26 118.2(4)
C30 C25 C21 122.0(4)
C26 C25 C21 119.8(4)
O1 C26 C27 119.7(4)
O1 C26 C25 123.3(4)
C27 C26 C25 117.0(4)
C28 C27 C26 121.8(4)
C28 C27 H27 119.1
C26 C27 H27 119.1
C27 C28 C29 121.5(4)
C27 C28 H28 119.2
C29 C28 H28 119.2
C30 C29 C28 117.0(4)
C30 C29 H29 121.5
C28 C29 H29 121.5
F1 C30 C29 117.3(4)
F1 C30 C25 118.2(4)
C29 C30 C25 124.5(4)
C32 C31 C36 119.7(4)
C32 C31 C24 122.1(4)
C36 C31 C24 118.2(4)
C31 C32 C33 119.7(4)
C31 C32 H32 120.2
C33 C32 H32 120.2
C34 C33 C32 120.3(4)
C34 C33 H33 119.9
C32 C33 H33 119.9
C33 C34 C35 120.3(4)
C33 C34 H34 119.9
C35 C34 H34 119.9
C34 C35 C36 119.1(4)
C34 C35 H35 120.4
C36 C35 H35 120.4
C31 C36 C35 120.9(4)
C31 C36 H36 119.6
C35 C36 H36 119.6
C2' N1' C9' 112.0(3)
C2' N1' Rh1 113.5(3)
C9' N1' Rh1 134.5(3)
N1' C2' C10' 117.5(3)
N1' C2' S3' 114.3(3)
C10' C2' S3' 128.2(3)
C2' S3' C4' 90.2(2)
C5' C4' C9' 120.6(4)
C5' C4' S3' 129.1(3)
C9' C4' S3' 110.4(3)
C6' C5' C4' 118.4(4)
C6' C5' H5' 120.8
C4' C5' H5' 120.8
C5' C6' C7' 122.7(4)
C5' C6' H6' 118.6
C7' C6' H6' 118.6
C8' C7' C6' 118.4(4)
C8' C7' C16' 122.4(4)
C6' C7' C16' 119.1(4)
C7' C8' C9' 119.9(4)
C7' C8' H8' 120.0
C9' C8' H8' 120.0
N1' C9' C8' 127.1(4)
N1' C9' C4' 113.1(4)
C8' C9' C4' 119.8(4)
C15' C10' C11' 118.6(4)
C15' C10' C2' 128.3(4)
C11' C10' C2' 113.0(3)
C12' C11' C10' 118.8(4)
C12' C11' Rh1 125.8(3)
C10' C11' Rh1 115.0(3)
C13' C12' C11' 121.0(4)
C13' C12' H12' 119.5
C11' C12' H12' 119.5
C12' C13' C14' 120.8(4)
C12' C13' H13' 119.6
C14' C13' H13' 119.6
C15' C14' C13' 119.0(4)
C15' C14' H14' 120.5
C13' C14' H14' 120.5
C14' C15' C10' 121.8(4)
C14' C15' Br1' 115.8(3)
C10' C15' Br1' 122.4(3)
C19' C16' C17' 108.4(4)
C19' C16' C7' 111.9(3)
C17' C16' C7' 111.1(3)
C19' C16' C18' 109.2(4)
C17' C16' C18' 108.6(4)
C7' C16' C18' 107.7(3)
C16' C17' H17G 109.5
C16' C17' H17H 109.5
H17G C17' H17H 109.5
C16' C17' H17I 109.5
H17G C17' H17I 109.5
H17H C17' H17I 109.5
C16' C18' H18G 109.5
C16' C18' H18H 109.5
H18G C18' H18H 109.5
C16' C18' H18I 109.5
H18G C18' H18I 109.5
H18H C18' H18I 109.5
C16' C19' H19G 109.5
C16' C19' H19H 109.5
H19G C19' H19H 109.5
C16' C19' H19I 109.5
H19G C19' H19I 109.5
H19H C19' H19I 109.5

loop_
_geom_bond_atom_site_label_1
_geom_bond_atom_site_label_2
_geom_bond_distance
Rh1 C11' 1.980(4)
Rh1 C11 1.991(4)
Rh1 N1 2.029(3)
Rh1 N1' 2.059(3)
Rh1 O1 2.135(3)
Rh1 N20 2.217(3)
O1 C26 1.302(5)
N1 C2 1.336(5)
N1 C9 1.385(5)
C2 C10 1.457(6)
C2 S3 1.726(4)
S3 C4 1.741(5)
C4 C5 1.397(6)
C4 C9 1.398(6)
C5 C6 1.378(7)
C5 H5 0.9500
C6 C7 1.412(6)
C6 H6 0.9500
C7 C8 1.393(6)
C7 C16 1.532(6)
C8 C9 1.394(6)
C8 H8 0.9500
C10 C15 1.404(6)
C10 C11 1.424(6)
C11 C12 1.396(6)
C12 C13 1.399(6)
C12 H12 0.9500
C13 C14 1.393(7)
C13 H13 0.9500
C14 C15 1.379(7)
C14 H14 0.9500
C15 Br1 1.894(4)
C16 C19 1.485(14)
C16 C17A 1.485(13)
C16 C18 1.523(11)
C16 C19A 1.527(14)
C16 C18A 1.563(13)
C16 C17 1.569(12)
C17 H17A 0.9800
C17 H17B 0.9800
C17 H17C 0.9800
C18 H18A 0.9800
C18 H18B 0.9800
C18 H18C 0.9800
C19 H19A 0.9800
C19 H19B 0.9800
C19 H19C 0.9800
C17A H17D 0.9800
C17A H17E 0.9800
C17A H17F 0.9800
C18A H18D 0.9800
C18A H18E 0.9800
C18A H18F 0.9800
C19A H19D 0.9800
C19A H19E 0.9800
C19A H19F 0.9800
F1 C30 1.362(5)
N20 C21 1.284(5)
N20 C24 1.497(5)
C21 O22 1.368(5)
C21 C25 1.456(6)
O22 C23 1.461(5)
C23 C24 1.525(6)
C23 H23A 0.9900
C23 H23B 0.9900
C24 C31 1.507(6)
C24 H24 1.0000
C25 C30 1.395(6)
C25 C26 1.435(6)
C26 C27 1.416(6)
C27 C28 1.372(6)
C27 H27 0.9500
C28 C29 1.399(6)
C28 H28 0.9500
C29 C30 1.368(6)
C29 H29 0.9500
C31 C32 1.385(6)
C31 C36 1.392(6)
C32 C33 1.396(6)
C32 H32 0.9500
C33 C34 1.389(6)
C33 H33 0.9500
C34 C35 1.390(7)
C34 H34 0.9500
C35 C36 1.392(6)
C35 H35 0.9500
C36 H36 0.9500
N1' C2' 1.334(5)
N1' C9' 1.396(5)
C2' C10' 1.445(6)
C2' S3' 1.727(4)
S3' C4' 1.730(4)
C4' C5' 1.396(6)
C4' C9' 1.410(6)
C5' C6' 1.370(6)
C5' H5' 0.9500
C6' C7' 1.417(6)
C6' H6' 0.9500
C7' C8' 1.387(6)
C7' C16' 1.543(6)
C8' C9' 1.407(6)
C8' H8' 0.9500
C10' C15' 1.408(6)
C10' C11' 1.424(5)
C11' C12' 1.396(6)
C12' C13' 1.388(6)
C12' H12' 0.9500
C13' C14' 1.391(6)
C13' H13' 0.9500
C14' C15' 1.379(6)
C14' H14' 0.9500
C15' Br1' 1.905(4)
C16' C19' 1.534(6)
C16' C17' 1.538(6)
C16' C18' 1.547(6)
C17' H17G 0.9800
C17' H17H 0.9800
C17' H17I 0.9800
C18' H18G 0.9800
C18' H18H 0.9800
C18' H18I 0.9800
C19' H19G 0.9800
C19' H19H 0.9800
C19' H19I 0.9800

loop_
_geom_torsion_atom_site_label_1
_geom_torsion_atom_site_label_2
_geom_torsion_atom_site_label_3
_geom_torsion_atom_site_label_4
_geom_torsion
C9 N1 C2 C10 -178.1(3)
Rh1 N1 C2 C10 0.5(5)
C9 N1 C2 S3 1.7(4)
Rh1 N1 C2 S3 -179.70(18)
N1 C2 S3 C4 -1.6(3)
C10 C2 S3 C4 178.2(4)
C2 S3 C4 C5 -179.8(4)
C2 S3 C4 C9 1.0(3)
C9 C4 C5 C6 -1.3(7)
S3 C4 C5 C6 179.5(4)
C4 C5 C6 C7 1.1(7)
C5 C6 C7 C8 0.1(7)
C5 C6 C7 C16 178.5(4)
C6 C7 C8 C9 -1.0(6)
C16 C7 C8 C9 -179.4(4)
C2 N1 C9 C8 179.1(4)
Rh1 N1 C9 C8 0.8(6)
C2 N1 C9 C4 -0.9(5)
Rh1 N1 C9 C4 -179.2(3)
C7 C8 C9 N1 -179.3(4)
C7 C8 C9 C4 0.8(6)
C5 C4 C9 N1 -179.5(4)
S3 C4 C9 N1 -0.3(5)
C5 C4 C9 C8 0.4(6)
S3 C4 C9 C8 179.7(3)
N1 C2 C10 C15 179.9(4)
S3 C2 C10 C15 0.1(7)
N1 C2 C10 C11 1.3(5)
S3 C2 C10 C11 -178.5(3)
C15 C10 C11 C12 1.2(6)
C2 C10 C11 C12 180.0(4)
C15 C10 C11 Rh1 178.8(3)
C2 C10 C11 Rh1 -2.5(5)
C10 C11 C12 C13 -0.5(6)
Rh1 C11 C12 C13 -177.7(3)
C11 C12 C13 C14 0.6(7)
C12 C13 C14 C15 -1.5(7)
C13 C14 C15 C10 2.3(7)
C13 C14 C15 Br1 -176.0(3)
C11 C10 C15 C14 -2.2(7)
C2 C10 C15 C14 179.3(4)
C11 C10 C15 Br1 176.0(3)
C2 C10 C15 Br1 -2.5(6)
C8 C7 C16 C19 -109.1(11)
C6 C7 C16 C19 72.6(11)
C8 C7 C16 C17A 106.4(9)
C6 C7 C16 C17A -72.0(10)
C8 C7 C16 C18 18.2(9)
C6 C7 C16 C18 -160.2(8)
C8 C7 C16 C19A -129.3(11)
C6 C7 C16 C19A 52.3(11)
C8 C7 C16 C18A -17.2(10)
C6 C7 C16 C18A 164.4(9)
C8 C7 C16 C17 132.5(8)
C6 C7 C16 C17 -45.9(8)
C24 N20 C21 O22 9.0(5)
Rh1 N20 C21 O22 164.2(3)
C24 N20 C21 C25 -168.3(4)
Rh1 N20 C21 C25 -13.2(6)
N20 C21 O22 C23 10.8(5)
C25 C21 O22 C23 -171.5(3)
C21 O22 C23 C24 -24.9(4)
C21 N20 C24 C31 -148.8(4)
Rh1 N20 C24 C31 56.9(4)
C21 N20 C24 C23 -23.8(4)
Rh1 N20 C24 C23 -178.0(3)
O22 C23 C24 N20 29.1(4)
O22 C23 C24 C31 155.0(3)
N20 C21 C25 C30 -149.1(4)
O22 C21 C25 C30 33.5(6)
N20 C21 C25 C26 33.4(6)
O22 C21 C25 C26 -143.9(4)
Rh1 O1 C26 C27 136.4(3)
Rh1 O1 C26 C25 -45.8(5)
C30 C25 C26 O1 -178.1(4)
C21 C25 C26 O1 -0.6(6)
C30 C25 C26 C27 -0.3(6)
C21 C25 C26 C27 177.3(4)
O1 C26 C27 C28 179.6(4)
C25 C26 C27 C28 1.7(6)
C26 C27 C28 C29 -1.4(7)
C27 C28 C29 C30 -0.2(7)
C28 C29 C30 F1 179.0(4)
C28 C29 C30 C25 1.7(7)
C26 C25 C30 F1 -178.8(3)
C21 C25 C30 F1 3.7(6)
C26 C25 C30 C29 -1.4(6)
C21 C25 C30 C29 -178.9(4)
N20 C24 C31 C32 33.7(6)
C23 C24 C31 C32 -84.0(5)
N20 C24 C31 C36 -146.1(4)
C23 C24 C31 C36 96.2(5)
C36 C31 C32 C33 1.6(6)
C24 C31 C32 C33 -178.2(4)
C31 C32 C33 C34 -0.6(6)
C32 C33 C34 C35 -0.8(7)
C33 C34 C35 C36 1.1(7)
C32 C31 C36 C35 -1.3(6)
C24 C31 C36 C35 178.5(4)
C34 C35 C36 C31 0.0(6)
C9' N1' C2' C10' -179.3(3)
Rh1 N1' C2' C10' 0.3(4)
C9' N1' C2' S3' 0.6(4)
Rh1 N1' C2' S3' -179.78(18)
N1' C2' S3' C4' -1.4(3)
C10' C2' S3' C4' 178.5(4)
C2' S3' C4' C5' -177.3(4)
C2' S3' C4' C9' 1.7(3)
C9' C4' C5' C6' 0.1(6)
S3' C4' C5' C6' 179.1(3)
C4' C5' C6' C7' 0.8(7)
C5' C6' C7' C8' 0.0(6)
C5' C6' C7' C16' -176.4(4)
C6' C7' C8' C9' -1.8(6)
C16' C7' C8' C9' 174.5(4)
C2' N1' C9' C8' -180.0(4)
Rh1 N1' C9' C8' 0.5(6)
C2' N1' C9' C4' 0.8(5)
Rh1 N1' C9' C4' -178.7(3)
C7' C8' C9' N1' -176.4(4)
C7' C8' C9' C4' 2.7(6)
C5' C4' C9' N1' 177.4(4)
S3' C4' C9' N1' -1.8(4)
C5' C4' C9' C8' -1.9(6)
S3' C4' C9' C8' 178.9(3)
N1' C2' C10' C15' 174.8(4)
S3' C2' C10' C15' -5.1(6)
N1' C2' C10' C11' -1.7(5)
S3' C2' C10' C11' 178.4(3)
C15' C10' C11' C12' -1.0(6)
C2' C10' C11' C12' 175.9(4)
C15' C10' C11' Rh1 -174.5(3)
C2' C10' C11' Rh1 2.4(4)
C10' C11' C12' C13' -1.2(6)
Rh1 C11' C12' C13' 171.6(3)
C11' C12' C13' C14' 2.1(7)
C12' C13' C14' C15' -0.8(7)
C13' C14' C15' C10' -1.4(6)
C13' C14' C15' Br1' 177.2(3)
C11' C10' C15' C14' 2.3(6)
C2' C10' C15' C14' -174.0(4)
C11' C10' C15' Br1' -176.2(3)
C2' C10' C15' Br1' 7.4(6)
C8' C7' C16' C19' 8.2(6)
C6' C7' C16' C19' -175.6(4)
C8' C7' C16' C17' 129.5(4)
C6' C7' C16' C17' -54.2(5)
C8' C7' C16' C18' -111.8(4)
C6' C7' C16' C18' 64.5(5)
